data_7204687
loop_
_publ_author_name
'Sing Lai, Chian'
'Tiekink, Edward R. T.'

_publ_section_title
;
 Supramolecular association in organomercury(ii) 1,1-dithiolates.
 Complementarity between Hg?S and hydrogen bonding interactions in
 organomercury(ii) 2-amino-cyclopent-1-ene-1-carbodithioates
;
_journal_issue 44
_journal_name_full CrystEngComm
_journal_page_first 253
_journal_paper_doi 10.1039/b305363f
_journal_volume 5
_journal_year 2003
_chemical_formula_moiety MeHg(S2CC5H6NH2)
_chemical_formula_sum 'C7 H11 Hg N S2'
_chemical_formula_weight 373.88
_space_group_IT_number 14
_symmetry_cell_setting monoclinic
_symmetry_space_group_name_Hall '-P 2ybc'
_symmetry_space_group_name_H-M 'P 1 21/c 1'
_atom_sites_solution_hydrogens geom
_atom_sites_solution_primary direct
_atom_sites_solution_secondary difmap
_audit_creation_method SHELXL-97
_cell_angle_alpha 90
_cell_angle_beta 91.394(2)
_cell_angle_gamma 90
_cell_formula_units_Z 8
_cell_length_a 12.3186(14)
_cell_length_b 12.7707(15)
_cell_length_c 12.3438(13)
_cell_measurement_reflns_used 2581
_cell_measurement_temperature 223(2)
_cell_measurement_theta_max 30.1
_cell_measurement_theta_min 1.7
_cell_volume 1941.3(4)
_computing_cell_refinement 'SAINT (Bruker, 2000)'
_computing_data_collection 'SMART (Bruker, 2000)'
_computing_data_reduction 'SHELXTL (Bruker, 2000)'
_computing_molecular_graphics 'ORTEPII (Johnson, 1976)'
_computing_publication_material 'Bruker SHEXLTL (Bruker, 2000)'
_computing_structure_refinement 'SHELXL-97 (Sheldrick, 1997)'
_computing_structure_solution 'PATTY in DIRDIF92 (Beurskens et al., 1992)'
_diffrn_ambient_temperature 223(2)
_diffrn_measured_fraction_theta_full 0.992
_diffrn_measured_fraction_theta_max 0.992
_diffrn_measurement_device_type 'Bruker AXS SMART CCD'
_diffrn_measurement_method '\w scans'
_diffrn_radiation_monochromator graphite
_diffrn_radiation_source 'fine-focus sealed tube'
_diffrn_radiation_type MoK\a
_diffrn_radiation_wavelength 0.71069
_diffrn_reflns_av_R_equivalents 0.123
_diffrn_reflns_av_sigmaI/netI 0.135
_diffrn_reflns_limit_h_max 17
_diffrn_reflns_limit_h_min -15
_diffrn_reflns_limit_k_max 15
_diffrn_reflns_limit_k_min -17
_diffrn_reflns_limit_l_max 9
_diffrn_reflns_limit_l_min -17
_diffrn_reflns_number 15443
_diffrn_reflns_theta_full 30.1
_diffrn_reflns_theta_max 30.1
_diffrn_reflns_theta_min 1.7
_diffrn_standards_decay_% 0
_diffrn_standards_number 0
_exptl_absorpt_coefficient_mu 16.224
_exptl_absorpt_correction_T_max 1
_exptl_absorpt_correction_T_min 0.733
_exptl_absorpt_correction_type multi-scan
_exptl_absorpt_process_details '(SADABS, Bruker, 2000 & Blessing, 1995)'
_exptl_crystal_colour pale-yellow
_exptl_crystal_density_diffrn 2.558
_exptl_crystal_density_method 'not measured'
_exptl_crystal_description needle
_exptl_crystal_F_000 1376
_exptl_crystal_size_max 0.44
_exptl_crystal_size_mid 0.07
_exptl_crystal_size_min 0.05
_refine_diff_density_max 2.07
_refine_diff_density_min -3.22
_refine_diff_density_rms 0.312
_refine_ls_extinction_coef 0.00150(12)
_refine_ls_extinction_expression Fc^*^=kFc[1+0.001xFc^2^\l^3^/sin(2\q)]^-1/4^
_refine_ls_extinction_method SHELXL
_refine_ls_goodness_of_fit_ref 0.96
_refine_ls_hydrogen_treatment constr
_refine_ls_matrix_type full
_refine_ls_number_parameters 202
_refine_ls_number_reflns 5650
_refine_ls_number_restraints 0
_refine_ls_restrained_S_all 0.96
_refine_ls_R_factor_all 0.116
_refine_ls_R_factor_gt 0.055
_refine_ls_shift/su_max <0.001
_refine_ls_shift/su_mean 0.000
_refine_ls_structure_factor_coef Fsqd
_refine_ls_weighting_details 'calc w=1/[\s^2^(Fo^2^)+(0.0437P)^2^] where P=(Fo^2^+2Fc^2^)/3'
_refine_ls_weighting_scheme calc
_refine_ls_wR_factor_gt 0.109
_refine_ls_wR_factor_ref 0.131
_reflns_number_gt 3400
_reflns_number_total 5650
_reflns_threshold_expression I>2\s(I)
_cod_data_source_file b305363f.txt
_cod_data_source_block MeHg(S2CC5H6NH2)-polymorph_b
_cod_original_sg_symbol_H-M P21/c
_cod_database_code 7204687

loop_
_symmetry_equiv_pos_as_xyz
'x, y, z'
'-x, y+1/2, -z+1/2'
'-x, -y, -z'
'x, -y-1/2, z-1/2'

loop_
_atom_site_label
_atom_site_type_symbol
_atom_site_fract_x
_atom_site_fract_y
_atom_site_fract_z
_atom_site_U_iso_or_equiv
_atom_site_adp_type
_atom_site_occupancy
_atom_site_symmetry_multiplicity
_atom_site_calc_flag
_atom_site_refinement_flags
_atom_site_disorder_assembly
_atom_site_disorder_group
Hg1 Hg 0.15320(3) 0.11302(4) 0.36742(3) 0.03226(14) Uani 1 1 d . . .
Hg2 Hg -0.34432(3) -0.33065(4) 0.41021(3) 0.03361(15) Uani 1 1 d . . .
S1 S 0.34107(19) 0.15497(19) 0.38689(19) 0.0232(5) Uani 1 1 d . . .
S1A S -0.1650(2) -0.2747(3) 0.3672(2) 0.0423(8) Uani 1 1 d . . .
S2 S 0.3197(2) -0.0516(2) 0.2762(2) 0.0369(7) Uani 1 1 d . . .
S2A S -0.1655(2) -0.3807(2) 0.58108(19) 0.0305(6) Uani 1 1 d . . .
N1 N 0.5487(8) -0.1246(7) 0.2435(7) 0.043(2) Uani 1 1 d . . .
H1A H 0.4799 -0.1360 0.2309 0.051 Uiso 1 1 calc R . .
H1B H 0.5968 -0.1682 0.2198 0.051 Uiso 1 1 calc R . .
N1A N 0.0732(7) -0.4141(7) 0.6397(6) 0.039(2) Uani 1 1 d . . .
H1A1 H 0.0065 -0.4219 0.6597 0.047 Uiso 1 1 calc R . .
H1A2 H 0.1263 -0.4387 0.6799 0.047 Uiso 1 1 calc R . .
C1 C 0.4008(7) 0.0421(7) 0.3346(6) 0.0172(18) Uani 1 1 d . . .
C1A C -0.0940(8) -0.3282(7) 0.4791(7) 0.023(2) Uani 1 1 d . . .
C2 C 0.5128(7) 0.0358(7) 0.3417(6) 0.020(2) Uani 1 1 d . . .
C2A C 0.0177(7) -0.3211(8) 0.4759(7) 0.025(2) Uani 1 1 d . . .
C3 C 0.5805(7) -0.0396(8) 0.2995(7) 0.023(2) Uani 1 1 d . . .
C3A C 0.0937(8) -0.3655(7) 0.5499(7) 0.023(2) Uani 1 1 d . . .
C4 C 0.6983(8) -0.0154(10) 0.3192(9) 0.045(3) Uani 1 1 d . . .
H4A H 0.7356 -0.0742 0.3550 0.054 Uiso 1 1 calc R . .
H4B H 0.7341 -0.0002 0.2509 0.054 Uiso 1 1 calc R . .
C4A C 0.2081(8) -0.3497(9) 0.5148(8) 0.036(3) Uani 1 1 d . . .
H4A1 H 0.2473 -0.4165 0.5138 0.043 Uiso 1 1 calc R . .
H4A2 H 0.2468 -0.3014 0.5637 0.043 Uiso 1 1 calc R . .
C5 C 0.5843(7) 0.1184(8) 0.3964(8) 0.026(2) Uani 1 1 d . . .
H5A H 0.5639 0.1280 0.4720 0.032 Uiso 1 1 calc R . .
H5B H 0.5770 0.1856 0.3586 0.032 Uiso 1 1 calc R . .
C5A C 0.1976(9) -0.3039(12) 0.4014(10) 0.056(4) Uani 1 1 d . . .
H5A1 H 0.2489 -0.2460 0.3928 0.067 Uiso 1 1 calc R . .
H5A2 H 0.2126 -0.3575 0.3469 0.067 Uiso 1 1 calc R . .
C6 C 0.6984(8) 0.0786(9) 0.3907(9) 0.039(3) Uani 1 1 d . . .
H6A H 0.7456 0.1329 0.3613 0.047 Uiso 1 1 calc R . .
H6B H 0.7259 0.0600 0.4633 0.047 Uiso 1 1 calc R . .
C6A C 0.0803(8) -0.2645(10) 0.3882(9) 0.042(3) Uani 1 1 d . . .
H6A1 H 0.0505 -0.2816 0.3160 0.050 Uiso 1 1 calc R . .
H6A2 H 0.0770 -0.1884 0.3984 0.050 Uiso 1 1 calc R . .
C7 C -0.0116(7) 0.0717(10) 0.3613(10) 0.053(4) Uani 1 1 d . . .
H7A H -0.0208 0.0034 0.3941 0.079 Uiso 1 1 calc R . .
H7B H -0.0372 0.0694 0.2864 0.079 Uiso 1 1 calc R . .
H7C H -0.0532 0.1232 0.4005 0.079 Uiso 1 1 calc R . .
C7A C -0.5060(8) -0.3650(9) 0.4337(9) 0.042(3) Uani 1 1 d . . .
H7A1 H -0.5512 -0.3136 0.3964 0.063 Uiso 1 1 calc R . .
H7A2 H -0.5205 -0.3633 0.5106 0.063 Uiso 1 1 calc R . .
H7A3 H -0.5223 -0.4342 0.4053 0.063 Uiso 1 1 calc R . .

loop_
_atom_site_aniso_label
_atom_site_aniso_U_11
_atom_site_aniso_U_22
_atom_site_aniso_U_33
_atom_site_aniso_U_23
_atom_site_aniso_U_13
_atom_site_aniso_U_12
Hg1 0.0177(2) 0.0422(3) 0.0371(3) -0.00653(19) 0.00617(15) -0.00238(19)
Hg2 0.0307(2) 0.0455(3) 0.0245(2) -0.00533(18) -0.00179(15) 0.0092(2)
S1 0.0182(12) 0.0244(14) 0.0272(12) -0.0080(10) 0.0030(9) 0.0017(10)
S1A 0.0300(15) 0.072(2) 0.0253(14) 0.0202(14) 0.0031(11) 0.0148(15)
S2 0.0314(14) 0.0331(17) 0.0456(17) -0.0168(13) -0.0103(12) -0.0054(13)
S2A 0.0287(14) 0.0377(16) 0.0252(13) 0.0089(11) 0.0064(10) 0.0071(12)
N1 0.060(7) 0.025(5) 0.044(6) -0.009(4) 0.011(5) 0.018(5)
N1A 0.032(5) 0.056(7) 0.029(5) 0.018(4) -0.006(4) 0.001(5)
C1 0.020(4) 0.018(5) 0.014(4) 0.001(4) 0.004(3) 0.001(4)
C1A 0.033(5) 0.018(5) 0.018(4) -0.005(4) -0.002(4) -0.001(4)
C2 0.026(5) 0.024(5) 0.009(4) 0.002(4) -0.001(3) -0.002(4)
C2A 0.020(5) 0.034(6) 0.021(5) -0.003(4) -0.002(4) -0.007(4)
C3 0.028(5) 0.023(5) 0.018(4) 0.005(4) 0.004(4) 0.013(4)
C3A 0.035(6) 0.014(5) 0.021(5) -0.004(4) -0.004(4) 0.006(4)
C4 0.030(6) 0.049(8) 0.056(8) -0.004(6) 0.015(5) 0.010(6)
C4A 0.031(6) 0.032(7) 0.044(7) -0.008(5) -0.001(5) -0.005(5)
C5 0.019(5) 0.019(5) 0.042(6) -0.004(4) 0.001(4) -0.008(4)
C5A 0.029(6) 0.085(11) 0.055(8) 0.019(7) 0.011(5) -0.001(7)
C6 0.022(5) 0.053(8) 0.041(6) -0.017(6) 0.007(4) -0.002(6)
C6A 0.037(7) 0.048(8) 0.042(6) 0.020(6) 0.012(5) -0.014(6)
C7 0.006(5) 0.069(10) 0.085(10) -0.006(7) 0.006(5) -0.014(6)
C7A 0.034(6) 0.047(8) 0.045(7) -0.009(6) -0.006(5) -0.002(6)

loop_
_atom_type_symbol
_atom_type_description
_atom_type_scat_dispersion_real
_atom_type_scat_dispersion_imag
_atom_type_scat_source
C C 0.0033 0.0016 'International Tables Vol C Tables 4.2.6.8 and 6.1.1.4'
H H 0.0000 0.0000 'International Tables Vol C Tables 4.2.6.8 and 6.1.1.4'
Hg Hg -2.3894 9.2266 'International Tables Vol C Tables 4.2.6.8 and 6.1.1.4'
N N 0.0061 0.0033 'International Tables Vol C Tables 4.2.6.8 and 6.1.1.4'
S S 0.1246 0.1234 'International Tables Vol C Tables 4.2.6.8 and 6.1.1.4'

loop_
_geom_angle_atom_site_label_1
_geom_angle_atom_site_label_2
_geom_angle_atom_site_label_3
_geom_angle
_geom_angle_site_symmetry_1
_geom_angle_site_symmetry_3
_geom_angle_publ_flag
C7 Hg1 S1 176.0(3) . . ?
C7A Hg2 S1A 172.8(3) . . ?
C1 S1 Hg1 101.2(3) . . ?
C1A S1A Hg2 98.9(3) . . ?
C2 C1 S1 116.9(7) . . ?
C2 C1 S2 124.0(7) . . ?
S1 C1 S2 119.1(5) . . ?
C2A C1A S2A 125.8(7) . . ?
C2A C1A S1A 115.5(7) . . ?
S2A C1A S1A 118.8(6) . . ?
C1 C2 C3 128.7(9) . . ?
C1 C2 C5 123.7(8) . . ?
C3 C2 C5 107.6(8) . . ?
C1A C2A C3A 127.0(9) . . ?
C1A C2A C6A 124.9(9) . . ?
C3A C2A C6A 108.1(8) . . ?
N1 C3 C2 125.9(9) . . ?
N1 C3 C4 121.4(9) . . ?
C2 C3 C4 112.6(9) . . ?
N1A C3A C2A 127.2(9) . . ?
N1A C3A C4A 120.9(9) . . ?
C2A C3A C4A 111.9(9) . . ?
C6 C4 C3 104.5(8) . . ?
C3A C4A C5A 105.0(8) . . ?
C2 C5 C6 106.1(8) . . ?
C6A C5A C4A 106.4(9) . . ?
C4 C6 C5 108.3(9) . . ?
C5A C6A C2A 105.0(9) . . ?

loop_
_geom_bond_atom_site_label_1
_geom_bond_atom_site_label_2
_geom_bond_distance
_geom_bond_site_symmetry_2
_geom_bond_publ_flag
Hg1 C7 2.098(9) . ?
Hg1 S1 2.382(2) . ?
Hg2 C7A 2.067(10) . ?
Hg2 S1A 2.393(3) . ?
S1 C1 1.750(9) . ?
S1A C1A 1.756(9) . ?
S2 C1 1.707(9) . ?
S2A C1A 1.692(10) . ?
N1 C3 1.339(12) . ?
N1A C3A 1.301(12) . ?
C1 C2 1.383(11) . ?
C1A C2A 1.381(12) . ?
C2 C3 1.383(12) . ?
C2 C5 1.522(12) . ?
C2A C3A 1.410(12) . ?
C2A C6A 1.527(13) . ?
C3 C4 1.498(13) . ?
C3A C4A 1.498(14) . ?
C4 C6 1.489(15) . ?
C4A C5A 1.520(15) . ?
C5 C6 1.497(14) . ?
C5A C6A 1.534(15) . ?
